data_7042266
loop_
_publ_author_name
'Schwamm, R. J.'
'Coles, M. P.'
'Fitchett, C. M.'

_publ_section_title
;
 Neutral and cationic bismuth compounds supported by
 bis(amidodimethyl)disiloxane ligands.
;
_journal_issue 12
_journal_name_full 'Dalton transactions (Cambridge, England : 2003)'
_journal_page_first 4066
_journal_page_last 4074
_journal_paper_doi 10.1039/c7dt00230k
_journal_volume 46
_journal_year 2017
_chemical_compound_source 'synthesis as described'
_chemical_formula_moiety 'C20 H30 Bi1 Cl N2 O Si2'
_chemical_formula_sum 'C20 H30 Bi Cl N2 O Si2'
_chemical_formula_weight 615.07
_chemical_name_systematic
;
 ?
;
_space_group_IT_number 2
_symmetry_cell_setting triclinic
_symmetry_Int_Tables_number 2
_symmetry_space_group_name_Hall '-P 1'
_symmetry_space_group_name_H-M 'P -1'
_atom_sites_solution_hydrogens geom
_atom_sites_solution_primary direct
_atom_sites_solution_secondary difmap
_audit_conform_dict_location ftp://ftp.iucr.org/pub/cif_core.dic
_audit_conform_dict_name cif_core.dic
_audit_conform_dict_version 2.3
_audit_creation_date 2011-07-13T21:01:39-00:00
_audit_creation_method 'WinGX routine CIF_UPDATE'
_audit_update_record
;
2017-01-19 deposited with the CCDC.
2017-03-01 downloaded from the CCDC.
;
_cell_angle_alpha 85.527(2)
_cell_angle_beta 76.827(2)
_cell_angle_gamma 68.765(2)
_cell_formula_units_Z 2
_cell_length_a 9.8884(3)
_cell_length_b 10.6089(4)
_cell_length_c 12.3277(5)
_cell_measurement_reflns_used 12938
_cell_measurement_temperature 173(2)
_cell_measurement_theta_max 27.485
_cell_measurement_theta_min 0.998
_cell_measurement_wavelength 0.71073
_cell_volume 1173.70(8)
_computing_cell_refinement 'HKL Scalepack (Otwinowski & Minor 1997)'
_computing_data_collection 'Collect (Bruker AXS BV, 1997-2004)'
_computing_data_reduction 'HKL Denzo and Scalepack (Otwinowski & Minor 1997)'
_computing_molecular_graphics 'Ortep-3 for Windows (Farrugia, 1997)'
_computing_publication_material 'WinGX publication routines (Farrugia, 1999)'
_computing_structure_refinement 'SHELXL-97 (Sheldrick, 1997)'
_computing_structure_solution 'SHELXS-86 (Sheldrick, 1986)'
_diffrn_ambient_temperature 173(2)
_diffrn_detector 'CCD plate'
_diffrn_detector_area_resol_mean 9
_diffrn_measured_fraction_theta_full 0.988
_diffrn_measured_fraction_theta_max 0.988
_diffrn_measurement_device '95mm CCD camera on \k-goniostat'
_diffrn_measurement_device_type KappaCCD
_diffrn_measurement_method 'CCD rotation images, thick slices'
_diffrn_orient_matrix_type 'by Bruker AXS Collect from scalepack cell'
_diffrn_orient_matrix_UB_11 -0.641621E-1
_diffrn_orient_matrix_UB_12 0.633435E-1
_diffrn_orient_matrix_UB_13 0.626864E-1
_diffrn_orient_matrix_UB_21 -0.808367E-1
_diffrn_orient_matrix_UB_22 0.349601E-1
_diffrn_orient_matrix_UB_23 -0.426903E-1
_diffrn_orient_matrix_UB_31 -0.411034E-1
_diffrn_orient_matrix_UB_32 -0.706563E-1
_diffrn_orient_matrix_UB_33 0.344779E-1
_diffrn_radiation_monochromator graphite
_diffrn_radiation_probe x-ray
_diffrn_radiation_type MoK\a
_diffrn_radiation_wavelength 0.7107
_diffrn_reflns_av_R_equivalents 0.0541
_diffrn_reflns_av_unetI/netI 0.0443
_diffrn_reflns_limit_h_max 12
_diffrn_reflns_limit_h_min -12
_diffrn_reflns_limit_k_max 13
_diffrn_reflns_limit_k_min -13
_diffrn_reflns_limit_l_max 15
_diffrn_reflns_limit_l_min -15
_diffrn_reflns_number 17593
_diffrn_reflns_theta_full 27.49
_diffrn_reflns_theta_max 27.49
_diffrn_reflns_theta_min 1.7
_diffrn_source 'Enraf Nonius FR590'
_exptl_absorpt_coefficient_mu 7.739
_exptl_absorpt_correction_T_max 0.6321
_exptl_absorpt_correction_T_min 0.4958
_exptl_absorpt_correction_type multi-scan
_exptl_absorpt_process_details
;
        [c.f. r.h. blessing, acta cryst. (1995), a51, 33-38]
;
_exptl_crystal_colour Colourless
_exptl_crystal_density_diffrn 1.74
_exptl_crystal_density_method 'not measured'
_exptl_crystal_description Prism
_exptl_crystal_F_000 600
_exptl_crystal_size_max 0.1
_exptl_crystal_size_mid 0.08
_exptl_crystal_size_min 0.04
_refine_diff_density_max 0.931
_refine_diff_density_min -2.793
_refine_diff_density_rms 0.398
_refine_ls_extinction_method none
_refine_ls_goodness_of_fit_ref 1.466
_refine_ls_hydrogen_treatment constr
_refine_ls_matrix_type full
_refine_ls_number_parameters 248
_refine_ls_number_reflns 5299
_refine_ls_number_restraints 0
_refine_ls_restrained_S_all 1.466
_refine_ls_R_factor_all 0.0399
_refine_ls_R_factor_gt 0.0294
_refine_ls_shift/su_max 0.001
_refine_ls_shift/su_mean 0
_refine_ls_structure_factor_coef Fsqd
_refine_ls_weighting_details 'calc w=1/[\s^2^(Fo^2^)+(0.0299P)^2^+0.7722P] where P=(Fo^2^+2Fc^2^)/3'
_refine_ls_weighting_scheme calc
_refine_ls_wR_factor_gt 0.0622
_refine_ls_wR_factor_ref 0.0895
_reflns_number_gt 4754
_reflns_number_total 5299
_reflns_threshold_expression >2sigma(I)
_cod_data_source_file c7dt00230k2.cif
_cod_data_source_block compound-1b-jul511
_cod_depositor_comments 'Adding full bibliography for 7042266--7042269.cif.'
_cod_original_cell_volume 1173.70(7)
_cod_database_code 7042266

loop_
_symmetry_equiv_pos_as_xyz
'x, y, z'
'-x, -y, -z'

loop_
_atom_site_label
_atom_site_type_symbol
_atom_site_fract_x
_atom_site_fract_y
_atom_site_fract_z
_atom_site_U_iso_or_equiv
_atom_site_adp_type
_atom_site_occupancy
_atom_site_symmetry_multiplicity
_atom_site_calc_flag
_atom_site_refinement_flags
Bi Bi 0.95376(2) 0.83726(2) 0.623736(16) 0.02178(8) Uani 1 1 d .
Cl Cl 0.79310(19) 0.72195(15) 0.57608(14) 0.0395(4) Uani 1 1 d .
Si1 Si 0.83328(17) 0.72960(15) 0.88218(13) 0.0239(3) Uani 1 1 d .
Si2 Si 0.63725(16) 1.01526(15) 0.80871(13) 0.0215(3) Uani 1 1 d .
N1 N 0.9820(5) 0.7293(4) 0.7762(4) 0.0204(9) Uani 1 1 d .
N2 N 0.7740(5) 1.0175(4) 0.6926(4) 0.0186(9) Uani 1 1 d .
O O 0.6991(4) 0.8688(4) 0.8667(4) 0.0351(10) Uani 1 1 d .
C1 C 1.1344(6) 0.6593(5) 0.7821(5) 0.0207(11) Uani 1 1 d .
C2 C 1.2070(6) 0.5244(5) 0.7466(5) 0.0240(12) Uani 1 1 d .
C3 C 1.3572(6) 0.4612(6) 0.7503(5) 0.0296(13) Uani 1 1 d .
H3 H 1.4086 0.3708 0.7242 0.035 Uiso 1 1 calc R
C4 C 1.4317(6) 0.5277(6) 0.7912(6) 0.0355(15) Uani 1 1 d .
H4 H 1.5326 0.4821 0.7954 0.043 Uiso 1 1 calc R
C5 C 1.3613(7) 0.6578(6) 0.8256(6) 0.0354(15) Uani 1 1 d .
H5 H 1.4145 0.7034 0.8519 0.042 Uiso 1 1 calc R
C6 C 1.2126(6) 0.7260(6) 0.8230(5) 0.0285(13) Uani 1 1 d .
C7 C 1.1279(7) 0.4493(6) 0.7014(5) 0.0301(13) Uani 1 1 d .
H7A H 1.0594 0.4253 0.7629 0.045 Uiso 1 1 calc R
H7B H 1.201 0.3668 0.6632 0.045 Uiso 1 1 calc R
H7C H 1.0719 0.5071 0.6486 0.045 Uiso 1 1 calc R
C8 C 1.1391(8) 0.8711(7) 0.8635(7) 0.0482(19) Uani 1 1 d .
H8A H 1.1935 0.8882 0.9145 0.072 Uiso 1 1 calc R
H8B H 1.0362 0.8868 0.9025 0.072 Uiso 1 1 calc R
H8C H 1.1401 0.9321 0.7997 0.072 Uiso 1 1 calc R
C9 C 0.7628(7) 0.5907(6) 0.8765(7) 0.0424(17) Uani 1 1 d .
H9A H 0.8402 0.5038 0.8855 0.064 Uiso 1 1 calc R
H9B H 0.7362 0.5923 0.8044 0.064 Uiso 1 1 calc R
H9C H 0.6749 0.6029 0.9365 0.064 Uiso 1 1 calc R
C10 C 0.8815(9) 0.7224(8) 1.0197(6) 0.052(2) Uani 1 1 d .
H10A H 0.9627 0.6371 1.026 0.078 Uiso 1 1 calc R
H10B H 0.7944 0.7278 1.0788 0.078 Uiso 1 1 calc R
H10C H 0.9129 0.7984 1.027 0.078 Uiso 1 1 calc R
C11 C 0.6021(7) 1.1524(6) 0.9088(5) 0.0347(14) Uani 1 1 d .
H11A H 0.5647 1.2405 0.8734 0.052 Uiso 1 1 calc R
H11B H 0.6949 1.1424 0.9304 0.052 Uiso 1 1 calc R
H11C H 0.5282 1.1463 0.9752 0.052 Uiso 1 1 calc R
C12 C 0.4580(7) 1.0283(7) 0.7768(6) 0.0386(16) Uani 1 1 d .
H12A H 0.4157 1.1155 0.7415 0.058 Uiso 1 1 calc R
H12B H 0.3889 1.0214 0.846 0.058 Uiso 1 1 calc R
H12C H 0.4748 0.9548 0.7261 0.058 Uiso 1 1 calc R
C13 C 0.7620(6) 1.1404(5) 0.6320(4) 0.0194(11) Uani 1 1 d .
C14 C 0.6830(6) 1.1783(6) 0.5455(5) 0.0253(12) Uani 1 1 d .
C15 C 0.6620(7) 1.3055(6) 0.4961(5) 0.0310(14) Uani 1 1 d .
H15 H 0.6069 1.332 0.4391 0.037 Uiso 1 1 calc R
C16 C 0.7202(7) 1.3936(6) 0.5291(5) 0.0335(14) Uani 1 1 d .
H16 H 0.7012 1.4813 0.4974 0.04 Uiso 1 1 calc R
C17 C 0.8063(7) 1.3525(6) 0.6085(5) 0.0310(14) Uani 1 1 d .
H17 H 0.8503 1.4111 0.6281 0.037 Uiso 1 1 calc R
C18 C 0.8296(7) 1.2276(6) 0.6602(5) 0.0267(12) Uani 1 1 d .
C19 C 0.6205(7) 1.0851(7) 0.5031(6) 0.0376(15) Uani 1 1 d .
H19A H 0.6513 0.9973 0.5402 0.056 Uiso 1 1 calc R
H19B H 0.6579 1.0727 0.4225 0.056 Uiso 1 1 calc R
H19C H 0.5118 1.1253 0.5194 0.056 Uiso 1 1 calc R
C20 C 0.9247(8) 1.1891(7) 0.7448(6) 0.0417(17) Uani 1 1 d .
H20A H 1.0296 1.1547 0.7068 0.063 Uiso 1 1 calc R
H20B H 0.9014 1.1188 0.7935 0.063 Uiso 1 1 calc R
H20C H 0.9051 1.2687 0.7896 0.063 Uiso 1 1 calc R

loop_
_atom_site_aniso_label
_atom_site_aniso_U_11
_atom_site_aniso_U_22
_atom_site_aniso_U_33
_atom_site_aniso_U_23
_atom_site_aniso_U_13
_atom_site_aniso_U_12
Bi 0.02210(12) 0.02344(12) 0.01673(12) -0.00001(8) -0.00090(8) -0.00643(8)
Cl 0.0504(10) 0.0309(8) 0.0459(10) -0.0036(7) -0.0263(8) -0.0144(7)
Si1 0.0215(8) 0.0242(8) 0.0213(8) 0.0056(6) -0.0019(6) -0.0055(6)
Si2 0.0192(7) 0.0209(7) 0.0209(8) 0.0028(6) -0.0011(6) -0.0054(6)
N1 0.021(2) 0.022(2) 0.017(2) 0.0033(18) -0.0035(18) -0.0068(18)
N2 0.020(2) 0.018(2) 0.016(2) 0.0015(18) -0.0020(18) -0.0068(18)
O 0.024(2) 0.031(2) 0.034(3) 0.0129(19) 0.0073(19) -0.0025(18)
C1 0.018(3) 0.021(3) 0.020(3) 0.003(2) -0.003(2) -0.006(2)
C2 0.029(3) 0.021(3) 0.019(3) 0.003(2) -0.002(2) -0.008(2)
C3 0.025(3) 0.025(3) 0.030(3) 0.001(3) -0.002(3) -0.002(2)
C4 0.016(3) 0.040(4) 0.043(4) 0.004(3) -0.006(3) -0.002(3)
C5 0.030(3) 0.036(3) 0.045(4) 0.000(3) -0.014(3) -0.014(3)
C6 0.029(3) 0.024(3) 0.034(3) 0.000(3) -0.009(3) -0.009(2)
C7 0.037(3) 0.027(3) 0.028(3) -0.005(3) -0.002(3) -0.015(3)
C8 0.040(4) 0.034(4) 0.073(6) -0.010(4) -0.026(4) -0.007(3)
C9 0.026(3) 0.031(3) 0.062(5) -0.002(3) 0.009(3) -0.012(3)
C10 0.052(5) 0.066(5) 0.033(4) 0.006(4) -0.009(4) -0.016(4)
C11 0.036(3) 0.039(4) 0.025(3) -0.003(3) 0.002(3) -0.014(3)
C12 0.026(3) 0.050(4) 0.040(4) -0.003(3) -0.002(3) -0.016(3)
C13 0.017(3) 0.019(3) 0.018(3) -0.001(2) 0.001(2) -0.003(2)
C14 0.023(3) 0.031(3) 0.021(3) 0.004(2) -0.003(2) -0.011(2)
C15 0.027(3) 0.030(3) 0.025(3) 0.008(3) -0.001(3) -0.002(2)
C16 0.040(4) 0.024(3) 0.026(3) 0.002(3) 0.005(3) -0.006(3)
C17 0.040(4) 0.023(3) 0.027(3) -0.004(2) 0.004(3) -0.014(3)
C18 0.033(3) 0.027(3) 0.022(3) -0.003(2) -0.001(2) -0.016(3)
C19 0.040(4) 0.049(4) 0.034(4) 0.007(3) -0.017(3) -0.023(3)
C20 0.056(4) 0.043(4) 0.045(4) 0.010(3) -0.025(4) -0.032(3)

loop_
_atom_type_symbol
_atom_type_description
_atom_type_scat_dispersion_real
_atom_type_scat_dispersion_imag
_atom_type_scat_source
C C 0.0033 0.0016 'International Tables Vol C Tables 4.2.6.8 and 6.1.1.4'
H H 0 0 'International Tables Vol C Tables 4.2.6.8 and 6.1.1.4'
Bi Bi -4.1077 10.2566 'International Tables Vol C Tables 4.2.6.8 and 6.1.1.4'
Cl Cl 0.1484 0.1585 'International Tables Vol C Tables 4.2.6.8 and 6.1.1.4'
N N 0.0061 0.0033 'International Tables Vol C Tables 4.2.6.8 and 6.1.1.4'
O O 0.0106 0.006 'International Tables Vol C Tables 4.2.6.8 and 6.1.1.4'
Si Si 0.0817 0.0704 'International Tables Vol C Tables 4.2.6.8 and 6.1.1.4'

loop_
_geom_angle_atom_site_label_1
_geom_angle_atom_site_label_2
_geom_angle_atom_site_label_3
_geom_angle
N1 Bi N2 98.25(16)
N1 Bi Cl 94.86(12)
N2 Bi Cl 96.00(12)
O Si1 N1 105.3(2)
O Si1 C10 111.8(3)
N1 Si1 C10 110.5(3)
O Si1 C9 106.1(3)
N1 Si1 C9 115.4(3)
C10 Si1 C9 107.7(4)
O Si2 N2 106.4(2)
O Si2 C12 106.2(3)
N2 Si2 C12 114.5(3)
O Si2 C11 109.8(3)
N2 Si2 C11 111.0(3)
C12 Si2 C11 108.8(3)
C1 N1 Si1 123.7(4)
C1 N1 Bi 113.8(3)
Si1 N1 Bi 122.5(2)
C13 N2 Si2 119.9(3)
C13 N2 Bi 117.1(3)
Si2 N2 Bi 122.7(2)
Si1 O Si2 151.1(3)
C2 C1 C6 119.4(5)
C2 C1 N1 120.4(5)
C6 C1 N1 120.1(5)
C1 C2 C3 118.6(5)
C1 C2 C7 121.2(5)
C3 C2 C7 120.2(5)
C4 C3 C2 121.2(5)
C4 C3 H3 119.4
C2 C3 H3 119.4
C5 C4 C3 120.1(5)
C5 C4 H4 120
C3 C4 H4 120
C4 C5 C6 121.2(6)
C4 C5 H5 119.4
C6 C5 H5 119.4
C5 C6 C1 119.4(5)
C5 C6 C8 118.9(5)
C1 C6 C8 121.6(5)
C2 C7 H7A 109.5
C2 C7 H7B 109.5
H7A C7 H7B 109.5
C2 C7 H7C 109.5
H7A C7 H7C 109.5
H7B C7 H7C 109.5
C6 C8 H8A 109.5
C6 C8 H8B 109.5
H8A C8 H8B 109.5
C6 C8 H8C 109.5
H8A C8 H8C 109.5
H8B C8 H8C 109.5
Si1 C9 H9A 109.5
Si1 C9 H9B 109.5
H9A C9 H9B 109.5
Si1 C9 H9C 109.5
H9A C9 H9C 109.5
H9B C9 H9C 109.5
Si1 C10 H10A 109.5
Si1 C10 H10B 109.5
H10A C10 H10B 109.5
Si1 C10 H10C 109.5
H10A C10 H10C 109.5
H10B C10 H10C 109.5
Si2 C11 H11A 109.5
Si2 C11 H11B 109.5
H11A C11 H11B 109.5
Si2 C11 H11C 109.5
H11A C11 H11C 109.5
H11B C11 H11C 109.5
Si2 C12 H12A 109.5
Si2 C12 H12B 109.5
H12A C12 H12B 109.5
Si2 C12 H12C 109.5
H12A C12 H12C 109.5
H12B C12 H12C 109.5
C14 C13 C18 119.0(5)
C14 C13 N2 121.5(5)
C18 C13 N2 119.4(5)
C15 C14 C13 119.3(5)
C15 C14 C19 118.5(5)
C13 C14 C19 122.2(5)
C16 C15 C14 121.2(6)
C16 C15 H15 119.4
C14 C15 H15 119.4
C17 C16 C15 119.4(6)
C17 C16 H16 120.3
C15 C16 H16 120.3
C16 C17 C18 121.5(6)
C16 C17 H17 119.2
C18 C17 H17 119.2
C17 C18 C13 119.3(5)
C17 C18 C20 118.8(5)
C13 C18 C20 121.9(5)
C14 C19 H19A 109.5
C14 C19 H19B 109.5
H19A C19 H19B 109.5
C14 C19 H19C 109.5
H19A C19 H19C 109.5
H19B C19 H19C 109.5
C18 C20 H20A 109.5
C18 C20 H20B 109.5
H20A C20 H20B 109.5
C18 C20 H20C 109.5
H20A C20 H20C 109.5
H20B C20 H20C 109.5

loop_
_geom_bond_atom_site_label_1
_geom_bond_atom_site_label_2
_geom_bond_distance
Bi N1 2.144(4)
Bi N2 2.154(4)
Bi Cl 2.5121(15)
Si1 O 1.622(4)
Si1 N1 1.729(5)
Si1 C10 1.851(7)
Si1 C9 1.855(6)
Si2 O 1.624(4)
Si2 N2 1.736(5)
Si2 C12 1.857(6)
Si2 C11 1.865(6)
N1 C1 1.435(7)
N2 C13 1.431(7)
C1 C2 1.401(7)
C1 C6 1.408(8)
C2 C3 1.401(8)
C2 C7 1.509(8)
C3 C4 1.377(9)
C3 H3 0.95
C4 C5 1.352(9)
C4 H4 0.95
C5 C6 1.391(8)
C5 H5 0.95
C6 C8 1.513(8)
C7 H7A 0.98
C7 H7B 0.98
C7 H7C 0.98
C8 H8A 0.98
C8 H8B 0.98
C8 H8C 0.98
C9 H9A 0.98
C9 H9B 0.98
C9 H9C 0.98
C10 H10A 0.98
C10 H10B 0.98
C10 H10C 0.98
C11 H11A 0.98
C11 H11B 0.98
C11 H11C 0.98
C12 H12A 0.98
C12 H12B 0.98
C12 H12C 0.98
C13 C14 1.413(8)
C13 C18 1.424(8)
C14 C15 1.401(8)
C14 C19 1.517(8)
C15 C16 1.387(9)
C15 H15 0.95
C16 C17 1.385(9)
C16 H16 0.95
C17 C18 1.389(8)
C17 H17 0.95
C18 C20 1.497(9)
C19 H19A 0.98
C19 H19B 0.98
C19 H19C 0.98
C20 H20A 0.98
C20 H20B 0.98
C20 H20C 0.98
